data_9007752
loop_
_publ_author_name
'Shoemaker, C. B.'
'Shoemaker, D. P.'
'Bendersky, L. A.'

_publ_section_title
;
 Structure of omega-Ti3Al2.25Nb.75
;
_journal_name_full 'Acta Crystallographica, Section C'
_journal_page_first 374
_journal_page_last 377
_journal_paper_doi 10.1107/S0108270189008504
_journal_volume 46
_journal_year 1990
_chemical_formula_structural Ti3Al2.25Nb.75
_chemical_formula_sum 'Al2.26 Nb0.8 Ti2.94'
_space_group_IT_number 164
_symmetry_space_group_name_Hall '-P 3 2"'
_symmetry_space_group_name_H-M 'P -3 m 1'
_cell_angle_alpha 90
_cell_angle_beta 90
_cell_angle_gamma 120
_cell_formula_units_Z 1
_cell_length_a 4.5554
_cell_length_b 4.5554
_cell_length_c 5.5415
_cell_volume 99.589
_database_code_amcsd 0010112
_exptl_crystal_density_diffrn 4.603
_cod_original_formula_sum 'Ti2.94 Nb.8 Al2.26'
_cod_database_code 9007752
_amcsd_formula_title Ti3Al2.25Nb.75

loop_
_space_group_symop_operation_xyz
x,y,z
-y,-x,z
y,-x+y,-z
-x,-x+y,-z
-x+y,-x,z
-x+y,y,z
-x,-y,-z
y,x,-z
-y,x-y,z
x,x-y,z
x-y,x,-z
x-y,-y,-z

loop_
_atom_site_label
_atom_site_fract_x
_atom_site_fract_y
_atom_site_fract_z
_atom_site_occupancy
_atom_site_U_iso_or_equiv
Ti1 0.00000 0.00000 0.00000 0.88000 0.00623
Nb1 0.00000 0.00000 0.00000 0.12000 0.00623
Nb 0.00000 0.00000 0.50000 0.68000 0.00466
Al1 0.00000 0.00000 0.50000 0.32000 0.00466
Al2 0.33333 0.66667 0.22449 0.97000 0.00847
Ti 0.33333 0.66667 0.22449 0.03000 0.00847
Ti2 0.33333 0.66667 0.71747 1.00000 0.00747

loop_
_cod_changelog_entry_id
_cod_changelog_entry_author
_cod_changelog_entry_date
_cod_changelog_entry_text
1
;cod-tools version 3.10.1
Id: cif_fix_AMCSD_atom_labels 10224 2024-08-07 11:09:31Z saulius
;
2024-08-07T19:39:52+03:00
;Changed the following '_atom_site_label' values:
the first duplicated label 'Al'  converted to 'Al1'
duplicated label 'Al' at index 4 converted to 'Al2'
;

loop_
_cod_related_entry_id
_cod_related_entry_database
_cod_related_entry_code
1 AMCSD 0010112
